data_7212738
loop_
_publ_author_name
'Bolligarla, Ramababu'
'Das, Samar K.'

_publ_section_title
;
 Dimensionality of coordination polymers decided by the type of
 hybridization of the central carbon atom of the solvent molecule that
 coordinates to an alkali metal cation: from discrete to 3D networks based
 on a gold(iii) bis(dithiolene) complex
;
_journal_issue 11
_journal_name_full CrystEngComm
_journal_page_first 3409
_journal_paper_doi 10.1039/c0ce00097c
_journal_volume 12
_journal_year 2010
_chemical_formula_moiety 'C12 H4 Au N4 Na O4 S6'
_chemical_formula_sum 'C12 H4 Au N4 Na O4 S6'
_chemical_formula_weight 680.51
_chemical_name_systematic
;
?
;
_space_group_IT_number 56
_symmetry_cell_setting orthorhombic
_symmetry_space_group_name_Hall '-P 2ab 2ac'
_symmetry_space_group_name_H-M 'P c c n'
_atom_sites_solution_hydrogens geom
_atom_sites_solution_primary direct
_atom_sites_solution_secondary difmap
_audit_creation_method SHELXL-97
_cell_angle_alpha 90.00
_cell_angle_beta 90.00
_cell_angle_gamma 90.00
_cell_formula_units_Z 8
_cell_length_a 13.3285(20)
_cell_length_b 18.0188(12)
_cell_length_c 17.3305(12)
_cell_measurement_reflns_used 4271
_cell_measurement_temperature 293(2)
_cell_measurement_theta_max 30.5048
_cell_measurement_theta_min 2.9588
_cell_volume 4162.2(7)
_computing_cell_refinement
;
CrysAlisPro, Oxford Diffraction Ltd.,
Version 1.171.33.48 (release 15-09-2009 CrysAlis171 .NET)
(compiled Sep 15 2009,11:49:04)
;
_computing_data_collection
;
CrysAlisPro, Oxford Diffraction Ltd.,
Version 1.171.33.48 (release 15-09-2009 CrysAlis171 .NET)
(compiled Sep 15 2009,11:49:04)
;
_computing_data_reduction
;
CrysAlisPro, Oxford Diffraction Ltd.,
Version 1.171.33.48 (release 15-09-2009 CrysAlis171 .NET)
(compiled Sep 15 2009,11:49:04)
;
_computing_structure_refinement 'SHELXL-97 (Sheldrick, 1997)'
_computing_structure_solution 'SHELXS-97 (Sheldrick, 1990)'
_diffrn_ambient_temperature 293(2)
_diffrn_measured_fraction_theta_full 0.999
_diffrn_measured_fraction_theta_max 0.999
_diffrn_measurement_device_type 'Xcalibur, Eos, Gemini'
_diffrn_measurement_method '\w scans'
_diffrn_radiation_monochromator graphite
_diffrn_radiation_source 'fine-focus sealed tube'
_diffrn_radiation_type MoK\a
_diffrn_radiation_wavelength 0.71073
_diffrn_reflns_av_R_equivalents 0.0339
_diffrn_reflns_av_sigmaI/netI 0.0432
_diffrn_reflns_limit_h_max 16
_diffrn_reflns_limit_h_min -17
_diffrn_reflns_limit_k_max 11
_diffrn_reflns_limit_k_min -24
_diffrn_reflns_limit_l_max 23
_diffrn_reflns_limit_l_min -20
_diffrn_reflns_number 15074
_diffrn_reflns_theta_full 28.28
_diffrn_reflns_theta_max 28.28
_diffrn_reflns_theta_min 2.97
_exptl_absorpt_coefficient_mu 7.718
_exptl_absorpt_correction_T_max 0.3074
_exptl_absorpt_correction_T_min 0.1399
_exptl_absorpt_correction_type multi-scan
_exptl_absorpt_process_details
;
CrysAlisPro, Oxford Diffraction Ltd.,
Version 1.171.33.48 (release 15-09-2009 CrysAlis171 .NET)
(compiled Sep 15 2009,11:49:04)
Empirical absorption correction using spherical harmonics,
implemented in SCALE3 ABSPACK scaling algorithm.
;
_exptl_crystal_colour winered
_exptl_crystal_density_diffrn 2.172
_exptl_crystal_density_method 'not measured'
_exptl_crystal_description block
_exptl_crystal_F_000 2576
_exptl_crystal_size_max 0.42
_exptl_crystal_size_mid 0.32
_exptl_crystal_size_min 0.20
_refine_diff_density_max 1.197
_refine_diff_density_min -0.646
_refine_diff_density_rms 0.118
_refine_ls_extinction_method none
_refine_ls_goodness_of_fit_ref 0.990
_refine_ls_hydrogen_treatment constr
_refine_ls_matrix_type full
_refine_ls_number_parameters 253
_refine_ls_number_reflns 5165
_refine_ls_number_restraints 0
_refine_ls_restrained_S_all 0.990
_refine_ls_R_factor_all 0.0757
_refine_ls_R_factor_gt 0.0320
_refine_ls_shift/su_max 0.001
_refine_ls_shift/su_mean 0.000
_refine_ls_structure_factor_coef Fsqd
_refine_ls_weighting_details 'calc w=1/[\s^2^(Fo^2^)+(0.0336P)^2^+4.6654P] where P=(Fo^2^+2Fc^2^)/3'
_refine_ls_weighting_scheme calc
_refine_ls_wR_factor_gt 0.0743
_refine_ls_wR_factor_ref 0.0818
_reflns_number_gt 2955
_reflns_number_total 5165
_reflns_threshold_expression >2sigma(I)
_cod_data_source_file c0cc00728e.txt
_cod_data_source_block skd-12b
_cod_original_sg_symbol_H-M pccn
_cod_database_code 7212738

loop_
_symmetry_equiv_pos_as_xyz
'x, y, z'
'-x+1/2, -y+1/2, z'
'-x, y+1/2, -z+1/2'
'x+1/2, -y, -z+1/2'
'-x, -y, -z'
'x-1/2, y-1/2, -z'
'x, -y-1/2, z-1/2'
'-x-1/2, y, z-1/2'

loop_
_atom_site_label
_atom_site_type_symbol
_atom_site_fract_x
_atom_site_fract_y
_atom_site_fract_z
_atom_site_U_iso_or_equiv
_atom_site_adp_type
_atom_site_occupancy
_atom_site_symmetry_multiplicity
_atom_site_calc_flag
_atom_site_refinement_flags
Au1 Au 0.365840(15) 0.499517(13) 0.052407(11) 0.03202(7) Uani 1 1 d .
C1 C 0.3682(4) 0.6065(3) -0.0969(3) 0.0293(11) Uani 1 1 d .
C2 C 0.3698(4) 0.6302(3) -0.1720(3) 0.0341(13) Uani 1 1 d .
H2 H 0.3678 0.5965 -0.2126 0.041 Uiso 1 1 calc R
C3 C 0.3747(4) 0.7078(3) -0.1858(3) 0.0296(12) Uani 1 1 d .
C4 C 0.3811(4) 0.7585(3) -0.1245(3) 0.0303(12) Uani 1 1 d .
C5 C 0.3819(4) 0.7337(3) -0.0457(3) 0.0320(13) Uani 1 1 d .
H5 H 0.3869 0.7668 -0.0047 0.038 Uiso 1 1 calc R
C6 C 0.3747(4) 0.6581(3) -0.0342(3) 0.0284(12) Uani 1 1 d .
C7 C 0.3711(4) 0.3917(3) 0.2008(3) 0.0302(12) Uani 1 1 d .
C8 C 0.3758(4) 0.3677(3) 0.2755(3) 0.0361(14) Uani 1 1 d .
H8 H 0.3779 0.4013 0.3161 0.043 Uiso 1 1 calc R
C9 C 0.3773(4) 0.2900(3) 0.2896(3) 0.0340(13) Uani 1 1 d .
C10 C 0.3745(4) 0.2390(3) 0.2262(3) 0.0333(13) Uani 1 1 d .
C11 C 0.3700(4) 0.2649(3) 0.1502(3) 0.0317(12) Uani 1 1 d .
H11 H 0.3702 0.2320 0.1088 0.038 Uiso 1 1 calc R
C12 C 0.3653(4) 0.3406(3) 0.1380(3) 0.0308(12) Uani 1 1 d .
N1 N 0.3737(3) 0.7404(3) -0.2556(3) 0.0351(11) Uani 1 1 d .
N2 N 0.3847(3) 0.8304(2) -0.1475(3) 0.0357(11) Uani 1 1 d .
N3 N 0.3763(3) 0.1666(2) 0.2491(3) 0.0408(12) Uani 1 1 d .
N4 N 0.3808(4) 0.2570(3) 0.3601(3) 0.0457(13) Uani 1 1 d .
Na1 Na 0.5306(2) 0.44565(14) 0.42778(16) 0.0596(7) Uani 1 1 d .
O1 O 0.6368(3) 0.3535(2) 0.3891(3) 0.0602(13) Uani 1 1 d .
O2 O 0.4057(4) 0.3655(3) 0.4803(3) 0.0716(15) Uani 1 1 d .
O3 O 0.6127(4) 0.5310(3) 0.3485(4) 0.100(2) Uani 1 1 d .
O4 O 0.3988(3) 0.5361(2) 0.4449(3) 0.0525(12) Uani 1 1 d .
S1 S 0.37621(13) 0.62755(8) 0.06232(8) 0.0406(4) Uani 1 1 d .
S2 S 0.35519(12) 0.51037(7) -0.08009(8) 0.0384(3) Uani 1 1 d .
S3 S 0.35431(13) 0.37158(8) 0.04202(8) 0.0405(4) Uani 1 1 d .
S4 S 0.36999(14) 0.48848(7) 0.18516(8) 0.0460(4) Uani 1 1 d .
S5 S 0.37988(12) 0.82926(8) -0.24070(8) 0.0384(3) Uani 1 1 d .
S6 S 0.38077(13) 0.16793(8) 0.34294(10) 0.0464(4) Uani 1 1 d .

loop_
_atom_site_aniso_label
_atom_site_aniso_U_11
_atom_site_aniso_U_22
_atom_site_aniso_U_33
_atom_site_aniso_U_23
_atom_site_aniso_U_13
_atom_site_aniso_U_12
Au1 0.03764(12) 0.02893(10) 0.02949(10) 0.00610(10) 0.00012(10) 0.00065(13)
C1 0.034(3) 0.023(2) 0.030(3) -0.003(2) 0.003(3) 0.003(2)
C2 0.044(3) 0.030(3) 0.028(3) -0.003(2) -0.002(3) 0.000(3)
C3 0.035(3) 0.029(2) 0.025(2) 0.000(2) -0.001(3) 0.003(3)
C4 0.029(3) 0.024(2) 0.038(3) -0.001(2) 0.000(3) 0.002(3)
C5 0.044(4) 0.026(2) 0.025(3) 0.001(2) -0.001(3) 0.000(3)
C6 0.032(3) 0.032(3) 0.021(2) 0.003(2) 0.001(2) -0.001(3)
C7 0.036(3) 0.028(2) 0.027(2) 0.005(2) -0.001(3) -0.001(3)
C8 0.050(4) 0.031(3) 0.028(3) 0.000(2) -0.001(3) -0.007(3)
C9 0.033(3) 0.033(3) 0.036(3) 0.009(3) -0.004(3) -0.003(3)
C10 0.034(3) 0.029(3) 0.037(3) 0.005(3) -0.004(3) -0.004(3)
C11 0.036(3) 0.028(2) 0.031(3) -0.004(2) -0.002(3) 0.000(3)
C12 0.028(3) 0.033(3) 0.031(3) 0.002(2) 0.000(3) -0.004(3)
N1 0.043(3) 0.035(2) 0.027(2) 0.002(2) -0.003(3) 0.002(2)
N2 0.043(3) 0.029(2) 0.035(2) 0.002(2) -0.001(2) -0.001(2)
N3 0.050(3) 0.030(2) 0.043(3) 0.004(2) -0.003(3) -0.006(2)
N4 0.060(4) 0.040(3) 0.037(3) 0.008(2) -0.006(3) -0.007(3)
Na1 0.0695(19) 0.0486(14) 0.0606(17) 0.0001(14) -0.0029(15) 0.0062(14)
O1 0.076(4) 0.057(3) 0.047(3) -0.011(2) 0.000(3) 0.004(3)
O2 0.095(4) 0.057(3) 0.063(3) 0.006(3) 0.013(3) -0.004(3)
O3 0.093(4) 0.085(4) 0.122(5) 0.064(4) -0.002(4) -0.005(4)
O4 0.058(3) 0.032(2) 0.067(3) 0.008(2) -0.006(3) 0.006(2)
S1 0.0647(11) 0.0323(7) 0.0247(6) 0.0019(6) -0.0006(7) -0.0035(8)
S2 0.0604(10) 0.0244(7) 0.0306(6) 0.0011(6) 0.0003(7) 0.0001(7)
S3 0.0648(11) 0.0302(7) 0.0265(7) 0.0016(6) -0.0019(8) 0.0002(8)
S4 0.0814(12) 0.0257(7) 0.0309(6) 0.0039(6) -0.0034(8) -0.0029(8)
S5 0.0496(9) 0.0311(7) 0.0346(7) 0.0082(7) -0.0004(8) -0.0013(7)
S6 0.0626(11) 0.0329(7) 0.0437(8) 0.0146(8) -0.0043(9) -0.0033(8)

loop_
_atom_type_symbol
_atom_type_description
_atom_type_scat_dispersion_real
_atom_type_scat_dispersion_imag
_atom_type_scat_source
C C 0.0033 0.0016 'International Tables Vol C Tables 4.2.6.8 and 6.1.1.4'
H H 0.0000 0.0000 'International Tables Vol C Tables 4.2.6.8 and 6.1.1.4'
N N 0.0061 0.0033 'International Tables Vol C Tables 4.2.6.8 and 6.1.1.4'
O O 0.0106 0.0060 'International Tables Vol C Tables 4.2.6.8 and 6.1.1.4'
Na Na 0.0362 0.0249 'International Tables Vol C Tables 4.2.6.8 and 6.1.1.4'
S S 0.1246 0.1234 'International Tables Vol C Tables 4.2.6.8 and 6.1.1.4'
Au Au -2.0133 8.8022 'International Tables Vol C Tables 4.2.6.8 and 6.1.1.4'

loop_
_geom_angle_atom_site_label_1
_geom_angle_atom_site_label_2
_geom_angle_atom_site_label_3
_geom_angle
_geom_angle_site_symmetry_1
_geom_angle_site_symmetry_3
_geom_angle_publ_flag
S2 Au1 S4 177.85(6) . . y
S2 Au1 S3 90.17(5) . . y
S4 Au1 S3 89.62(5) . . y
S2 Au1 S1 89.60(5) . . y
S4 Au1 S1 90.60(5) . . y
S3 Au1 S1 179.57(6) . . y
C2 C1 C6 121.1(5) . . y
C2 C1 S2 117.7(4) . . y
C6 C1 S2 121.2(4) . . y
C1 C2 C3 117.9(5) . . y
C1 C2 H2 121.0 . . ?
C3 C2 H2 121.0 . . ?
N1 C3 C4 113.4(5) . . y
N1 C3 C2 125.6(5) . . y
C4 C3 C2 121.1(5) . . y
N2 C4 C3 113.7(5) . . y
N2 C4 C5 125.2(5) . . y
C3 C4 C5 121.1(5) . . y
C6 C5 C4 116.4(5) . . y
C6 C5 H5 121.8 . . ?
C4 C5 H5 121.8 . . ?
C5 C6 C1 122.3(5) . . y
C5 C6 S1 116.5(4) . . y
C1 C6 S1 121.2(4) . . y
C8 C7 C12 121.4(5) . . y
C8 C7 S4 117.3(4) . . y
C12 C7 S4 121.3(4) . . y
C7 C8 C9 118.4(5) . . y
C7 C8 H8 120.8 . . ?
C9 C8 H8 120.8 . . ?
N4 C9 C8 125.8(5) . . y
N4 C9 C10 114.2(5) . . y
C8 C9 C10 119.9(5) . . y
N3 C10 C11 126.5(5) . . y
N3 C10 C9 112.9(5) . . y
C11 C10 C9 120.6(5) . . y
C12 C11 C10 118.4(5) . . y
C12 C11 H11 120.8 . . ?
C10 C11 H11 120.8 . . ?
C11 C12 C7 121.2(5) . . y
C11 C12 S3 117.4(4) . . y
C7 C12 S3 121.4(4) . . y
C3 N1 S5 106.7(4) . . y
C4 N2 S5 106.2(4) . . y
C10 N3 S6 106.1(4) . . y
C9 N4 S6 105.4(4) . . y
O1 Na1 O3 90.9(2) . . y
O1 Na1 O2 96.0(2) . . y
O3 Na1 O2 162.0(2) . . y
O1 Na1 O4 168.0(2) . . y
O3 Na1 O4 88.2(2) . . y
O2 Na1 O4 81.64(19) . . y
O1 Na1 O4 97.20(18) . 5_666 y
O3 Na1 O4 105.4(2) . 5_666 y
O2 Na1 O4 90.31(19) . 5_666 y
O4 Na1 O4 94.56(17) . 5_666 y
O1 Na1 Na1 144.3(2) . 5_666 y
O3 Na1 Na1 99.9(2) . 5_666 y
O2 Na1 Na1 84.09(16) . 5_666 y
O4 Na1 Na1 47.37(13) . 5_666 y
O4 Na1 Na1 47.19(13) 5_666 5_666 y
Na1 O4 Na1 85.44(17) . 5_666 y
C6 S1 Au1 103.91(18) . . y
C1 S2 Au1 103.97(18) . . y
C12 S3 Au1 103.65(18) . . y
C7 S4 Au1 103.77(18) . . y
N2 S5 N1 100.0(2) . . y
N3 S6 N4 101.3(2) . . y

loop_
_geom_bond_atom_site_label_1
_geom_bond_atom_site_label_2
_geom_bond_distance
_geom_bond_site_symmetry_2
_geom_bond_publ_flag
Au1 S2 2.3090(15) . y
Au1 S4 2.3100(14) . y
Au1 S3 2.3174(15) . y
Au1 S1 2.3176(15) . y
C1 C2 1.369(7) . y
C1 C6 1.434(7) . y
C1 S2 1.765(5) . y
C2 C3 1.421(7) . y
C2 H2 0.9300 . ?
C3 N1 1.345(6) . y
C3 C4 1.403(7) . y
C4 N2 1.357(6) . y
C4 C5 1.438(7) . y
C5 C6 1.379(7) . y
C5 H5 0.9300 . ?
C6 S1 1.761(5) . y
C7 C8 1.367(7) . y
C7 C12 1.426(7) . y
C7 S4 1.765(5) . y
C8 C9 1.421(7) . y
C8 H8 0.9300 . ?
C9 N4 1.359(7) . y
C9 C10 1.433(8) . y
C10 N3 1.363(6) . y
C10 C11 1.399(8) . y
C11 C12 1.382(7) . y
C11 H11 0.9300 . ?
C12 S3 1.761(5) . y
N1 S5 1.623(5) . y
N2 S5 1.616(5) . y
N3 S6 1.628(5) . y
N4 S6 1.632(5) . y
Na1 O1 2.282(5) . y
Na1 O3 2.335(6) . y
Na1 O2 2.384(6) . y
Na1 O4 2.415(5) . y
Na1 O4 2.422(5) 5_666 y
Na1 Na1 3.282(5) 5_666 y
O4 Na1 2.422(5) 5_666 y
